data_1575567
loop_
_publ_author_name
'Liu, Xiao'
'Wen, Xue-Liang'
'Zhou, Yang'
'Tang, Chao'
'Tang, Diandong'
'Wang, Qian'
'Shi, Yibo'
'Liu, Lin'
'Sun, Wei'
'Feng, Kai'
'Fang, Wei-Hai'
'Qiao, Juan'
'Shen, Lin'
'Chen, Xuebo'

_publ_section_title
;
 Molecular design of sensitizers for high-efficiency OLEDs: exploration of
 energy transfer dynamics.
;
_journal_issue 37
_journal_name_full 'Chemical science'
_journal_page_first 17304
_journal_page_last 17315
_journal_paper_doi 10.1039/d5sc03817k
_journal_volume 16
_journal_year 2025
_chemical_formula_moiety 'C43 H28 N2 O2'
_chemical_formula_sum 'C43 H28 N2 O2'
_chemical_formula_weight 604.67
_space_group_crystal_system triclinic
_space_group_IT_number 1
_space_group_name_Hall 'P 1'
_space_group_name_H-M_alt 'P 1'
_atom_sites_solution_hydrogens geom
_atom_sites_solution_primary dual
_audit_creation_date 2025-01-04
_audit_creation_method
;
Olex2 1.5
(compiled 2024.02.16 svn.r378c4104 for OlexSys, GUI svn.r6928)
;
_audit_update_record
;
2025-04-12 deposited with the CCDC.	2025-08-12 downloaded from the CCDC.
;
_cell_angle_alpha 89.256(4)
_cell_angle_beta 74.606(5)
_cell_angle_gamma 71.184(5)
_cell_formula_units_Z 1
_cell_length_a 9.0251(6)
_cell_length_b 9.0365(5)
_cell_length_c 10.1245(6)
_cell_measurement_reflns_used 18187
_cell_measurement_temperature 99.99(10)
_cell_measurement_theta_max 76.2550
_cell_measurement_theta_min 4.5350
_cell_volume 751.15(8)
_computing_cell_refinement 'CrysAlisPro 1.171.42.102a (Rigaku OD, 2023)'
_computing_data_collection 'CrysAlisPro 1.171.42.102a (Rigaku OD, 2023)'
_computing_data_reduction 'CrysAlisPro 1.171.42.102a (Rigaku OD, 2023)'
_computing_molecular_graphics 'Olex2 1.5 (Dolomanov et al., 2009)'
_computing_publication_material 'Olex2 1.5 (Dolomanov et al., 2009)'
_computing_structure_refinement 'ShelXL (Sheldrick, 2015)'
_computing_structure_solution 'ShelXT (Sheldrick, 2015)'
_diffrn_ambient_environment N~2~
_diffrn_ambient_temperature 99.99(10)
_diffrn_detector 'Hybrid Pixel Array Detector'
_diffrn_detector_area_resol_mean 10.0000
_diffrn_detector_type HyPix
_diffrn_measured_fraction_theta_full 1.000
_diffrn_measured_fraction_theta_max 1.000
_diffrn_measurement_details
;
List of Runs (angles in degrees, time in seconds):

  # Type    Start    End  Width  t~exp~   \w     \q     \k     \f   Frames
#--------------------------------------------------------------------------
  1  \w     85.00 118.00   0.50    0.05    --   50.00  79.00 157.61   66
  2  \w     26.00  51.00   0.50    0.05    --   50.00  79.00 157.61   50
  3  \w     28.00  59.00   0.50    0.05    --   50.00  78.00  93.09   62
  4  \w     54.00  79.00   0.50    0.05    --   46.90  74.00 -12.00   50
  5  \w     27.00  55.00   0.50    0.05    --   50.00  77.00 -18.09   56
  6  \w     24.00  56.00   0.50    0.05    --   46.90  77.00 -60.00   64
  7  \w     86.00 118.00   0.50    0.05    --   46.90  77.00 -60.00   64
  8  \w     45.00  70.00   0.50    0.05    --   46.90  37.00-180.00   50
  9  \w     19.00  44.00   0.50    0.05    --   46.00  86.00-108.78   50
 10  \w    -48.00 -19.00   0.50    0.05    --    2.00 132.00-142.51   58
 11  \w    -13.00  12.00   0.50    0.05    --   18.00  97.00 113.40   50
 12  \w      9.00  34.00   0.50    0.05    --   38.00  91.00 102.33   50
 13  \w    116.00 172.00   0.50    0.05    --  104.75  15.00  90.00  112
 14  \w    131.00 175.00   0.50    0.05    --  104.75  77.00   0.00   88
 15  \w     82.00 175.00   0.50    0.05    --  104.75  77.00 -60.00  186
 16  \w     84.00 177.00   0.50    0.05    --  104.75  77.00 -90.00  186
 17  \w     91.00 173.00   0.50    0.05    --  104.75  77.00-150.00  164
 18  \w     43.00  85.00   0.50    0.05    --   66.00  77.00 -98.19   84
 19  \w     45.00  71.00   0.50    0.05    --   66.00  75.00-138.84   52
 20  \w     40.00  76.00   0.50    0.05    --   62.00  76.00-166.96   72
 21  \w    114.00 139.00   0.50    0.05    --   66.00  77.00 -98.19   50
 22  \w    137.00 162.00   0.50    0.05    --  104.75  74.00 -12.00   50
 23  \w     86.00 116.00   0.50    0.05    --  104.75  74.00 -12.00   60
 24  \w     82.00 116.00   0.50    0.05    --  104.75  77.00   0.00   68
 25  \w     38.00  65.00   0.50    0.05    --   58.00  73.00  -0.99   54
 26  \w     37.00  97.00   0.50    0.05    --   58.00  73.00-110.92  120
 27  \w     93.00 120.00   0.50    0.05    --   58.00  73.00  -0.99   54
 28  \w     37.00  63.00   0.50    0.05    --   58.00  72.00  35.07   52
 29  \w     42.00  73.00   0.50    0.05    --   62.00  71.00  75.48   62
 30  \w     41.00  73.00   0.50    0.05    --   62.00  72.00 167.68   64
 31  \w    110.00 135.00   0.50    0.05    --   62.00  72.00 167.68   50
 32  \w     88.00 132.00   0.50    0.05    --  104.75  61.00 120.00   88
 33  \w    122.00 177.00   0.50    0.05    --  104.75  61.00 -30.00  110
 34  \w    120.00 173.00   0.50    0.05    --  104.75  45.00  30.00  106
 35  \w    142.00 174.00   0.50    0.05    --  104.75  45.00-120.00   64
 36  \w     96.00 134.00   0.50    0.05    --  104.75  45.00-150.00   76
 37  \w     91.00 139.00   0.50    0.05    --  104.75  61.00-180.00   96
 38  \w     95.00 164.00   0.50    0.05    --  104.75  30.00-180.00  138
 39  \w     97.00 135.00   0.50    0.05    --  104.75  45.00-120.00   76
 40  \w    147.00 176.00   0.50    0.05    --  104.75  15.00 -90.00   58
 41  \w     95.00 146.00   0.50    0.05    --  104.75  45.00  90.00  102
 42  \w    129.00 176.00   0.50    0.05    --  104.75  45.00 120.00   94
 43  \w    151.00 176.00   0.50    0.05    --  104.75  45.00  90.00   50
 44  \w    132.00 158.00   0.50    0.05    --  104.75 125.00-150.00   52
 45  \w    108.00 153.00   0.50    0.05    --  104.75 125.00-180.00   90
 46  \w     86.00 121.00   0.50    0.05    --  104.75 125.00-150.00   70
 47  \w     33.00 103.00   0.50    0.05    --  104.75 -77.00-120.00  140
 48  \w     34.00  97.00   0.50    0.05    --  104.75 -77.00-180.00  126
 49  \w     33.00  66.00   0.50    0.05    --  104.75 -74.00-141.00   66
 50  \w    -24.00  65.00   0.50    0.05    --   46.90 -74.00-141.00  178
 51  \w    -18.00  25.00   0.50    0.05    --   46.90 -19.00-150.00   86
 52  \w     34.00  59.00   0.50    0.05    --  104.75 -77.00 -30.00   50
 53  \w     34.00  77.00   0.50    0.05    --  104.75 -77.00  90.00   86
 54  \w     90.00 116.00   0.50    0.05    --  104.75-132.00 148.63   52
 55  \w     91.00 117.00   0.50    0.05    --  104.75-125.00  60.00   52
 56  \w     35.00  83.00   0.50    0.05    --  104.75-125.00  60.00   96
 57  \w     36.00  68.00   0.50    0.05    --  104.75-125.00 -60.00   64
 58  \w     64.00 112.00   0.50    0.05    --  104.75-125.00 -90.00   96
 59  \w     81.00 107.00   0.50    0.05    --  104.75 -94.00 -30.00   52
 60  \w     71.00 103.00   0.50    0.05    --  104.75 -94.00   0.00   64
 61  \w     32.00  59.00   0.50    0.05    --  104.75 -94.00 -30.00   54
 62  \w     41.00  66.00   0.50    0.05    --  104.75 -94.00   0.00   50
 63  \w     80.00 117.00   0.50    0.05    --  104.75-125.00 -60.00   74
 64  \w     65.00  91.00   0.50    0.05    --  104.75-125.00-120.00   52
 65  \w     74.00 117.00   0.50    0.05    --  104.75-125.00-180.00   86
 66  \w     73.00 105.00   0.50    0.05    --  104.75 -94.00 -60.00   64
 67  \w     32.00  57.00   0.50    0.05    --  104.75 -94.00 -60.00   50
 68  \w     59.00 106.00   0.50    0.05    --  104.75 -94.00  60.00   94
 69  \w     32.00 106.00   0.50    0.05    --  104.75 -94.00 150.00  148
 70  \w    -68.00 -42.00   0.50    0.05    -- -102.00  77.00-180.00   52
 71  \w    -68.00 -31.00   0.50    0.05    -- -102.00  61.00 -30.00   74
 72  \w    -86.00 -61.00   0.50    0.05    -- -102.00  74.00 -12.00   50
 73  \w    -67.00 -30.00   0.50    0.05    -- -102.00  61.00 120.00   74
 74  \w    -66.00 -40.00   0.50    0.05    --  -46.90  74.00 -12.00   52
 75  \w    -35.00  23.00   0.50    0.05    --  -46.90  74.00 -12.00  116
 76  \w    -58.00 -33.00   0.50    0.05    -- -102.00 125.00 -60.00   50
 77  \w    -51.00 -25.00   0.50    0.05    --  -46.90 -74.00-141.00   52
 78  \w   -108.00 -83.00   0.50    0.05    --  -46.90 -74.00-141.00   50
 79  \w    -82.00 -40.00   0.50    0.05    --  -46.90 -37.00 -30.00   84
 80  \w    -60.00 -24.00   0.50    0.05    --  -46.90 -77.00   0.00   72
 81  \w    -61.00 -34.00   0.50    0.05    --  -46.90 -37.00  90.00   54
 82  \w    -87.00 -61.00   0.50    0.05    --  -70.00 -57.00  88.89   52
 83  \w    -70.00 -44.00   0.50    0.05    --  -66.00 -78.00  97.39   52
 84  \w   -104.00 -79.00   0.50    0.05    -- -102.00 -77.00 120.00   50
 85  \w   -162.00-137.00   0.50    0.05    -- -102.00 -77.00 120.00   50
 86  \w   -128.00 -79.00   0.50    0.05    -- -102.00 -77.00 -30.00   98
 87  \w   -111.00 -85.00   0.50    0.05    -- -102.00 -77.00 -39.99   52
 88  \w   -110.00 -81.00   0.50    0.05    -- -102.00 -77.00 -90.00   58
 89  \w   -110.00 -81.00   0.50    0.05    -- -102.00 -77.00-120.00   58
 90  \w   -174.00-133.00   0.50    0.05    -- -102.00 -77.00-120.00   82
 91  \w   -151.00-125.00   0.50    0.05    -- -102.00 -76.00-160.58   52
 92  \w   -112.00 -83.00   0.50    0.05    -- -102.00 -76.00-160.58   58
 93  \w   -164.00-138.00   0.50    0.05    -- -102.00 -77.00 -90.00   52
 94  \w   -160.00-119.00   0.50    0.05    -- -102.00 -76.00  -8.25   82
 95  \w   -151.00-116.00   0.50    0.05    --  -86.00 -75.00 -69.72   70
 96  \w   -104.00 -79.00   0.50    0.05    -- -102.00 -76.00  -8.25   50
 97  \w   -110.00 -64.00   0.50    0.05    --  -86.00 -75.00 -69.72   92
 98  \w   -101.00 -75.00   0.50    0.05    --  -94.00 -75.00 -27.24   52
 99  \w    -96.00 -65.00   0.50    0.05    --  -86.00 -75.00   3.36   62
100  \w    -96.00 -62.00   0.50    0.05    --  -82.00 -75.00 -17.61   68
101  \w   -110.00 -84.00   0.50    0.05    -- -102.00 -74.00-102.68   52
102  \w   -152.00-126.00   0.50    0.05    --  -82.00 -75.00 -17.61   52
103  \w    -97.00 -54.00   0.50    0.05    --  -74.00 -74.00 -60.11   86
104  \w    -80.00 -54.00   0.50    0.05    --  -74.00 -74.00  48.53   52
105  \w   -124.00 -82.00   0.50    0.05    -- -102.00 -74.00  47.08   84
106  \w   -107.00 -81.00   0.50    0.05    -- -102.00 -74.00  74.54   52
107  \w   -117.00 -83.00   0.50    0.05    -- -102.00 -74.00 131.06   68
108  \w   -114.00 -80.00   0.50    0.05    -- -102.00 -77.00 148.29   68
109  \w   -148.00-122.00   0.50    0.05    -- -102.00 -77.00 148.29   52
110  \w   -163.00-137.00   0.50    0.05    -- -102.00 -74.00  47.08   52
111  \w    -91.00 -65.00   0.50    0.05    --  -86.00 -73.00 117.10   52
112  \w    -81.00 -54.00   0.50    0.05    --  -74.00 -74.00  22.59   54
113  \w    -97.00 -71.00   0.50    0.05    --  -90.00 -73.00  42.39   52
114  \w   -170.00-127.00   0.50    0.05    -- -102.00 -74.00-102.68   86
115  \w   -169.00-143.00   0.50    0.05    -- -102.00 -74.00-141.00   52
116  \w   -106.00 -80.00   0.50    0.05    -- -102.00 -74.00-141.00   52
117  \w    -95.00 -69.00   0.50    0.05    --  -90.00 -73.00-128.19   52
118  \w   -171.00-146.00   0.50    0.05    -- -102.00 -66.00  26.39   50
119  \w   -104.00 -74.00   0.50    0.05    --  -90.00 -63.00   3.66   60
120  \w   -124.00 -86.00   0.50    0.05    -- -102.00 -66.00  26.39   76
121  \w   -118.00 -84.00   0.50    0.05    -- -102.00 -64.00  80.74   68
122  \w    -99.00 -73.00   0.50    0.05    --  -90.00 -72.00  85.53   52
123  \w    -91.00 -65.00   0.50    0.05    --  -82.00 -61.00  72.19   52
124  \w   -152.00 -82.00   0.50    0.05    -- -102.00 -94.00  90.00  140
125  \w   -106.00 -77.00   0.50    0.05    -- -102.00 -84.00  23.84   58
126  \w    -55.00 -29.00   0.50    0.05    --  -54.00 -83.00 145.10   52
127  \w    -82.00 -56.00   0.50    0.05    --  -82.00 -83.00 153.97   52
128  \w    -90.00 -58.00   0.50    0.05    --  -82.00 -83.00 -84.68   64
129  \w   -103.00 -77.00   0.50    0.05    -- -102.00 -85.00-134.60   52
130  \w   -122.00 -77.00   0.50    0.05    -- -102.00 -86.00-178.32   90
131  \w    -59.00 -33.00   0.50    0.05    --  -58.00 -82.00-105.53   52
132  \w    -95.00 -56.00   0.50    0.05    --  -82.00 -83.00-168.60   78
133  \w   -131.00-105.00   0.50    0.05    --  -58.00 -82.00-105.53   52
134  \w   -147.00-111.00   0.50    0.05    --  -82.00 -83.00 153.97   72
;
_diffrn_measurement_device 'four-circle diffractometer'
_diffrn_measurement_device_type 'XtaLAB Synergy R, DW system, HyPix'
_diffrn_measurement_method '\w scans'
_diffrn_orient_matrix_type 'CrysAlisPro convention (1999,Acta A55,543-557)'
_diffrn_orient_matrix_UB_11 -0.1667512000
_diffrn_orient_matrix_UB_12 0.0614137000
_diffrn_orient_matrix_UB_13 -0.0306149000
_diffrn_orient_matrix_UB_21 -0.0743745000
_diffrn_orient_matrix_UB_22 -0.0752943000
_diffrn_orient_matrix_UB_23 0.1266783000
_diffrn_orient_matrix_UB_31 -0.0431952000
_diffrn_orient_matrix_UB_32 0.1523320000
_diffrn_orient_matrix_UB_33 0.0899026000
_diffrn_radiation_monochromator mirror
_diffrn_radiation_probe x-ray
_diffrn_radiation_type CuK\a
_diffrn_radiation_wavelength 1.54184
_diffrn_reflns_av_R_equivalents 0.0542
_diffrn_reflns_av_unetI/netI 0.0341
_diffrn_reflns_Laue_measured_fraction_full 1.000
_diffrn_reflns_Laue_measured_fraction_max 1.000
_diffrn_reflns_limit_h_max 10
_diffrn_reflns_limit_h_min -10
_diffrn_reflns_limit_k_max 10
_diffrn_reflns_limit_k_min -10
_diffrn_reflns_limit_l_max 12
_diffrn_reflns_limit_l_min -12
_diffrn_reflns_number 23234
_diffrn_reflns_point_group_measured_fraction_full 0.960
_diffrn_reflns_point_group_measured_fraction_max 0.960
_diffrn_reflns_theta_full 67.684
_diffrn_reflns_theta_max 68.187
_diffrn_reflns_theta_min 4.544
_diffrn_source 'Rotating-anode X-ray tube'
_diffrn_source_type 'Rigaku (Cu) X-ray Source'
_exptl_absorpt_coefficient_mu 0.644
_exptl_absorpt_correction_T_max 1.00000
_exptl_absorpt_correction_T_min 0.69608
_exptl_absorpt_correction_type multi-scan
_exptl_absorpt_process_details
;
CrysAlisPro 1.171.42.102a (Rigaku Oxford Diffraction, 2023)
Empirical absorption correction using spherical harmonics,
implemented in SCALE3 ABSPACK scaling algorithm.
;
_exptl_crystal_colour yellow
_exptl_crystal_colour_primary yellow
_exptl_crystal_density_diffrn 1.337
_exptl_crystal_description block
_exptl_crystal_F_000 316
_exptl_crystal_size_max 0.12
_exptl_crystal_size_mid 0.11
_exptl_crystal_size_min 0.1
_refine_diff_density_max 0.151
_refine_diff_density_min -0.206
_refine_diff_density_rms 0.039
_refine_ls_abs_structure_details
;
 Flack x determined using 2307 quotients [(I+)-(I-)]/[(I+)+(I-)]
 (Parsons, Flack and Wagner, Acta Cryst. B69 (2013) 249-259).
;
_refine_ls_abs_structure_Flack 0.12(12)
_refine_ls_extinction_method none
_refine_ls_goodness_of_fit_ref 1.047
_refine_ls_hydrogen_treatment constr
_refine_ls_matrix_type full
_refine_ls_number_parameters 424
_refine_ls_number_reflns 5262
_refine_ls_number_restraints 3
_refine_ls_restrained_S_all 1.047
_refine_ls_R_factor_all 0.0347
_refine_ls_R_factor_gt 0.0332
_refine_ls_shift/su_max 0.000
_refine_ls_shift/su_mean 0.000
_refine_ls_structure_factor_coef Fsqd
_refine_ls_weighting_details 'w=1/[\s^2^(Fo^2^)+(0.0481P)^2^+0.0765P] where P=(Fo^2^+2Fc^2^)/3'
_refine_ls_weighting_scheme calc
_refine_ls_wR_factor_gt 0.0794
_refine_ls_wR_factor_ref 0.0803
_reflns_Friedel_coverage 0.920
_reflns_Friedel_fraction_full 0.921
_reflns_Friedel_fraction_max 0.920
_reflns_number_gt 5104
_reflns_number_total 5262
_reflns_threshold_expression 'I > 2\s(I)'
_cod_data_source_file d5sc03817k2.cif
_cod_data_source_block exp_23471_auto
_cod_depositor_comments 'Adding full bibliography for 1575566--1575568.cif.'
_cod_database_code 1575567
_shelx_shelxl_version_number 2014/7
_shelx_space_group_comment
;
The symmetry employed for this shelxl refinement is uniquely defined
by the following loop, which should always be used as a source of
symmetry information in preference to the above space-group names.
They are only intended as comments.
;
_shelx_estimated_absorpt_t_max 0.938
_shelx_estimated_absorpt_t_min 0.927
_diffrn_oxdiff_digest_frames
;
015e61a9e64bd0c0f5455e2aa93f4b07d4000662e09
;
_reflns_odcompleteness_completeness 99.84
_reflns_odcompleteness_iscentric 1
_reflns_odcompleteness_theta 74.33
_olex2_refinement_description
;
1.a Aromatic/amide H refined with riding coordinates:
 C23(H23), C27(H27), C12(H12), C36(H36), C13(H13), C10(H10), C43(H43),
 C35(H35), C37(H37), C31(H31), C30(H30), C39(H39), C15(H15), C28(H28), C42(H42),
  C5(H5), C16(H16), C24(H24), C25(H25), C3(H3), C33(H33), C2(H2), C34(H34),
 C41(H41), C40(H40), C18(H18), C4(H4), C17(H17)
;
_olex2_submission_special_instructions 'No special instructions were received'
_oxdiff_exptl_absorpt_empirical_details
;
Empirical correction (ABSPACK) includes:
- Absorption correction using spherical harmonics
- Frame scaling
;
_oxdiff_exptl_absorpt_empirical_full_max 4.310
_oxdiff_exptl_absorpt_empirical_full_min 0.696

loop_
_space_group_symop_operation_xyz
'x, y, z'

loop_
_atom_site_label
_atom_site_type_symbol
_atom_site_fract_x
_atom_site_fract_y
_atom_site_fract_z
_atom_site_U_iso_or_equiv
_atom_site_adp_type
_atom_site_occupancy
_atom_site_site_symmetry_order
_atom_site_calc_flag
_atom_site_refinement_flags_posn
_atom_site_refinement_flags_adp
_atom_site_refinement_flags_occupancy
_atom_site_disorder_assembly
_atom_site_disorder_group
O1 O 0.70023(18) 0.37250(19) 0.57294(16) 0.0212(3) Uani 1 1 d . . . . .
O2 O 0.68072(19) -0.05639(19) 0.46399(17) 0.0255(4) Uani 1 1 d . . . . .
N2 N 0.1320(2) 0.5692(2) 0.80049(19) 0.0197(4) Uani 1 1 d . . . . .
N1 N 0.4653(2) 0.5133(2) 0.13213(19) 0.0229(4) Uani 1 1 d . . . . .
C7 C 0.6851(3) 0.0745(3) 0.4915(2) 0.0206(5) Uani 1 1 d . . . . .
C9 C 0.5543(3) 0.3455(3) 0.6055(2) 0.0184(5) Uani 1 1 d . . . . .
C23 C 0.0796(3) 0.9760(3) 0.6952(2) 0.0215(5) Uani 1 1 d . . . . .
H23 H 0.1071 1.0352 0.6200 0.026 Uiso 1 1 calc R . . . .
C27 C 0.4428(3) 0.6888(3) 0.3236(2) 0.0211(5) Uani 1 1 d . . . . .
H27 H 0.5390 0.7071 0.2722 0.025 Uiso 1 1 calc R . . . .
C12 C 0.2518(3) 0.3082(3) 0.6799(2) 0.0213(5) Uani 1 1 d . . . . .
H12 H 0.1473 0.2964 0.7034 0.026 Uiso 1 1 calc R . . . .
C36 C 0.5393(3) 0.0950(3) 0.1967(2) 0.0218(5) Uani 1 1 d . . . . .
H36 H 0.5534 0.0295 0.2697 0.026 Uiso 1 1 calc R . . . .
C32 C 0.4938(3) 0.3515(3) 0.1111(2) 0.0197(5) Uani 1 1 d . . . . .
C11 C 0.2693(3) 0.4493(3) 0.7182(2) 0.0188(5) Uani 1 1 d . . . . .
C38 C 0.4969(3) 0.6042(3) 0.0183(2) 0.0200(5) Uani 1 1 d . . . . .
C13 C 0.3862(3) 0.1872(3) 0.6084(2) 0.0217(5) Uani 1 1 d . . . . .
H13 H 0.3735 0.0914 0.5848 0.026 Uiso 1 1 calc R . . . .
C21 C 0.0946(3) 0.7317(3) 0.7899(2) 0.0189(5) Uani 1 1 d . . . . .
C1 C 0.8364(3) 0.2593(3) 0.4930(2) 0.0203(5) Uani 1 1 d . . . . .
C10 C 0.4211(3) 0.4680(3) 0.6797(2) 0.0189(4) Uani 1 1 d . . . . .
H10 H 0.4336 0.5636 0.7038 0.023 Uiso 1 1 calc R . . . .
C43 C 0.3724(3) 0.7296(3) -0.0059(2) 0.0226(5) Uani 1 1 d . . . . .
H43 H 0.2656 0.7567 0.0547 0.027 Uiso 1 1 calc R . . . .
C35 C 0.5404(3) 0.0313(3) 0.0725(2) 0.0239(5) Uani 1 1 d . . . . .
H35 H 0.5545 -0.0769 0.0598 0.029 Uiso 1 1 calc R . . . .
C29 C 0.2228(3) 0.7351(3) 0.5331(2) 0.0188(5) Uani 1 1 d . . . . .
C37 C 0.5180(3) 0.2529(3) 0.2161(2) 0.0213(5) Uani 1 1 d . . . . .
H37 H 0.5198 0.2941 0.3013 0.026 Uiso 1 1 calc R . . . .
C20 C -0.0051(3) 0.8113(3) 0.9177(2) 0.0201(5) Uani 1 1 d . . . . .
C22 C 0.1353(3) 0.8128(3) 0.6740(2) 0.0196(5) Uani 1 1 d . . . . .
C8 C 0.5413(3) 0.2019(3) 0.5695(2) 0.0191(5) Uani 1 1 d . . . . .
C31 C 0.2361(3) 0.5701(3) 0.3405(2) 0.0210(5) Uani 1 1 d . . . . .
H31 H 0.1902 0.5072 0.3009 0.025 Uiso 1 1 calc R . . . .
C14 C 0.0551(3) 0.5469(3) 0.9368(2) 0.0206(5) Uani 1 1 d . . . . .
C30 C 0.1598(3) 0.6402(3) 0.4724(2) 0.0214(5) Uani 1 1 d . . . . .
H30 H 0.0624 0.6234 0.5229 0.026 Uiso 1 1 calc R . . . .
C39 C 0.6535(3) 0.5651(3) -0.0699(2) 0.0244(5) Uani 1 1 d . . . . .
H39 H 0.7393 0.4801 -0.0528 0.029 Uiso 1 1 calc R . . . .
C15 C 0.0582(3) 0.4069(3) 0.9972(3) 0.0245(5) Uani 1 1 d . . . . .
H15 H 0.1196 0.3082 0.9474 0.029 Uiso 1 1 calc R . . . .
C28 C 0.3656(3) 0.7590(3) 0.4561(2) 0.0205(5) Uani 1 1 d . . . . .
H28 H 0.4102 0.8239 0.4949 0.025 Uiso 1 1 calc R . . . .
C19 C -0.0312(3) 0.6932(3) 1.0103(2) 0.0206(5) Uani 1 1 d . . . . .
C42 C 0.4036(3) 0.8154(3) -0.1185(3) 0.0254(5) Uani 1 1 d . . . . .
H42 H 0.3182 0.9017 -0.1344 0.031 Uiso 1 1 calc R . . . .
C6 C 0.8351(3) 0.1155(3) 0.4470(2) 0.0208(5) Uani 1 1 d . . . . .
C5 C 0.9794(3) 0.0120(3) 0.3595(2) 0.0240(5) Uani 1 1 d . . . . .
H5 H 0.9807 -0.0864 0.3264 0.029 Uiso 1 1 calc R . . . .
C26 C 0.3804(3) 0.5918(3) 0.2655(2) 0.0205(5) Uani 1 1 d . . . . .
C16 C -0.0318(3) 0.4176(3) 1.1331(3) 0.0268(5) Uani 1 1 d . . . . .
H16 H -0.0343 0.3241 1.1762 0.032 Uiso 1 1 calc R . . . .
C24 C -0.0145(3) 1.0557(3) 0.8220(2) 0.0241(5) Uani 1 1 d . . . . .
H24 H -0.0486 1.1670 0.8315 0.029 Uiso 1 1 calc R . . . .
C25 C -0.0590(3) 0.9748(3) 0.9342(2) 0.0232(5) Uani 1 1 d . . . . .
H25 H -0.1246 1.0292 1.0204 0.028 Uiso 1 1 calc R . . . .
C3 C 1.1188(3) 0.1944(3) 0.3744(2) 0.0246(5) Uani 1 1 d . . . . .
H3 H 1.2164 0.2197 0.3514 0.030 Uiso 1 1 calc R . . . .
C33 C 0.4962(3) 0.2870(3) -0.0146(2) 0.0248(5) Uani 1 1 d . . . . .
H33 H 0.4810 0.3524 -0.0875 0.030 Uiso 1 1 calc R . . . .
C2 C 0.9785(3) 0.2983(3) 0.4597(2) 0.0229(5) Uani 1 1 d . . . . .
H2 H 0.9788 0.3950 0.4951 0.028 Uiso 1 1 calc R . . . .
C34 C 0.5203(3) 0.1295(3) -0.0333(3) 0.0278(5) Uani 1 1 d . . . . .
H34 H 0.5233 0.0870 -0.1197 0.033 Uiso 1 1 calc R . . . .
C41 C 0.5594(3) 0.7756(3) -0.2080(2) 0.0271(6) Uani 1 1 d . . . . .
H41 H 0.5803 0.8334 -0.2857 0.033 Uiso 1 1 calc R . . . .
C40 C 0.6843(3) 0.6506(3) -0.1830(3) 0.0282(5) Uani 1 1 d . . . . .
H40 H 0.7911 0.6235 -0.2434 0.034 Uiso 1 1 calc R . . . .
C18 C -0.1180(3) 0.7008(3) 1.1480(2) 0.0239(5) Uani 1 1 d . . . . .
H18 H -0.1756 0.7991 1.1995 0.029 Uiso 1 1 calc R . . . .
C4 C 1.1188(3) 0.0520(3) 0.3215(3) 0.0269(5) Uani 1 1 d . . . . .
H4 H 1.2146 -0.0166 0.2595 0.032 Uiso 1 1 calc R . . . .
C17 C -0.1187(3) 0.5620(3) 1.2082(3) 0.0286(6) Uani 1 1 d . . . . .
H17 H -0.1789 0.5655 1.3013 0.034 Uiso 1 1 calc R . . . .

loop_
_atom_site_aniso_label
_atom_site_aniso_U_11
_atom_site_aniso_U_22
_atom_site_aniso_U_33
_atom_site_aniso_U_23
_atom_site_aniso_U_13
_atom_site_aniso_U_12
O1 0.0186(8) 0.0191(8) 0.0252(8) -0.0020(7) -0.0030(6) -0.0074(7)
O2 0.0287(9) 0.0179(9) 0.0291(9) -0.0019(7) -0.0070(7) -0.0073(7)
N2 0.0214(9) 0.0177(10) 0.0182(9) 0.0010(8) -0.0025(8) -0.0068(8)
N1 0.0292(10) 0.0187(10) 0.0170(10) 0.0007(8) -0.0008(8) -0.0074(8)
C7 0.0255(12) 0.0189(12) 0.0180(11) 0.0009(9) -0.0078(9) -0.0067(10)
C9 0.0179(11) 0.0203(12) 0.0177(11) 0.0022(9) -0.0048(9) -0.0074(9)
C23 0.0205(11) 0.0206(12) 0.0242(12) 0.0015(10) -0.0047(9) -0.0088(9)
C27 0.0194(11) 0.0182(12) 0.0232(12) 0.0024(9) -0.0012(9) -0.0067(9)
C12 0.0213(11) 0.0227(13) 0.0223(12) 0.0037(10) -0.0056(9) -0.0110(10)
C36 0.0197(11) 0.0209(12) 0.0218(12) 0.0034(10) -0.0031(9) -0.0051(9)
C32 0.0180(10) 0.0192(12) 0.0192(11) -0.0013(9) -0.0014(9) -0.0053(9)
C11 0.0205(11) 0.0191(12) 0.0155(11) 0.0018(9) -0.0047(9) -0.0051(9)
C38 0.0264(12) 0.0193(12) 0.0169(11) 0.0002(9) -0.0059(9) -0.0110(10)
C13 0.0264(12) 0.0189(12) 0.0228(12) 0.0011(9) -0.0077(10) -0.0106(10)
C21 0.0159(10) 0.0188(12) 0.0217(12) -0.0016(9) -0.0038(9) -0.0061(9)
C1 0.0206(11) 0.0194(12) 0.0178(11) 0.0015(9) -0.0039(9) -0.0036(10)
C10 0.0245(11) 0.0184(11) 0.0155(11) 0.0027(9) -0.0065(9) -0.0088(9)
C43 0.0246(11) 0.0209(12) 0.0233(12) -0.0027(10) -0.0057(9) -0.0093(10)
C35 0.0242(12) 0.0185(12) 0.0282(13) 0.0002(10) -0.0051(10) -0.0075(10)
C29 0.0197(11) 0.0167(11) 0.0177(11) 0.0017(9) -0.0040(9) -0.0042(9)
C37 0.0216(11) 0.0229(12) 0.0171(11) -0.0009(9) -0.0036(9) -0.0057(9)
C20 0.0167(10) 0.0232(12) 0.0204(11) 0.0000(9) -0.0034(9) -0.0079(9)
C22 0.0176(10) 0.0201(12) 0.0206(12) -0.0006(10) -0.0041(9) -0.0065(9)
C8 0.0222(11) 0.0167(11) 0.0185(11) 0.0022(9) -0.0070(9) -0.0055(9)
C31 0.0247(12) 0.0182(12) 0.0218(12) 0.0000(9) -0.0064(10) -0.0091(10)
C14 0.0179(11) 0.0273(13) 0.0179(11) 0.0034(10) -0.0052(9) -0.0089(9)
C30 0.0204(11) 0.0209(12) 0.0234(12) 0.0034(10) -0.0042(9) -0.0091(9)
C39 0.0248(12) 0.0254(13) 0.0232(12) -0.0002(10) -0.0052(10) -0.0097(10)
C15 0.0230(11) 0.0236(13) 0.0262(12) 0.0028(10) -0.0063(10) -0.0073(10)
C28 0.0223(11) 0.0165(11) 0.0217(12) -0.0004(9) -0.0040(9) -0.0066(9)
C19 0.0162(10) 0.0247(13) 0.0203(12) 0.0012(10) -0.0044(9) -0.0063(9)
C42 0.0342(13) 0.0198(12) 0.0276(13) 0.0010(10) -0.0154(11) -0.0105(10)
C6 0.0231(11) 0.0200(12) 0.0192(11) 0.0031(9) -0.0078(9) -0.0056(10)
C5 0.0253(12) 0.0206(13) 0.0236(12) 0.0005(10) -0.0072(10) -0.0038(10)
C26 0.0237(11) 0.0168(12) 0.0184(11) 0.0016(9) -0.0044(9) -0.0044(9)
C16 0.0238(12) 0.0301(14) 0.0248(12) 0.0081(10) -0.0055(10) -0.0078(10)
C24 0.0237(12) 0.0186(12) 0.0285(13) -0.0020(10) -0.0034(10) -0.0078(10)
C25 0.0192(11) 0.0233(13) 0.0234(12) -0.0044(10) -0.0011(9) -0.0057(9)
C3 0.0191(11) 0.0270(13) 0.0256(12) 0.0070(10) -0.0044(9) -0.0064(10)
C33 0.0314(12) 0.0244(13) 0.0205(12) 0.0041(10) -0.0092(10) -0.0102(10)
C2 0.0239(11) 0.0223(12) 0.0240(12) 0.0040(10) -0.0069(10) -0.0092(10)
C34 0.0365(13) 0.0275(13) 0.0230(12) -0.0020(10) -0.0109(10) -0.0128(11)
C41 0.0433(15) 0.0263(13) 0.0199(12) 0.0034(10) -0.0084(11) -0.0226(12)
C40 0.0311(13) 0.0337(14) 0.0227(12) -0.0019(11) -0.0022(10) -0.0185(11)
C18 0.0187(11) 0.0301(13) 0.0206(11) -0.0004(10) -0.0034(9) -0.0064(10)
C4 0.0221(12) 0.0274(14) 0.0241(12) 0.0033(10) -0.0039(10) -0.0007(10)
C17 0.0222(12) 0.0405(16) 0.0205(12) 0.0074(11) -0.0039(10) -0.0085(11)

loop_
_atom_type_symbol
_atom_type_description
_atom_type_scat_dispersion_real
_atom_type_scat_dispersion_imag
_atom_type_scat_source
C C 0.0181 0.0091 'International Tables Vol C Tables 4.2.6.8 and 6.1.1.4'
H H 0.0000 0.0000 'International Tables Vol C Tables 4.2.6.8 and 6.1.1.4'
N N 0.0311 0.0180 'International Tables Vol C Tables 4.2.6.8 and 6.1.1.4'
O O 0.0492 0.0322 'International Tables Vol C Tables 4.2.6.8 and 6.1.1.4'

loop_
_geom_angle_atom_site_label_1
_geom_angle_atom_site_label_2
_geom_angle_atom_site_label_3
_geom_angle
_geom_angle_site_symmetry_1
_geom_angle_site_symmetry_3
_geom_angle_publ_flag
C9 O1 C1 118.84(18) . . ?
C21 N2 C11 126.64(18) . . ?
C21 N2 C14 107.35(19) . . ?
C14 N2 C11 121.20(19) . . ?
C32 N1 C38 120.59(18) . . ?
C32 N1 C26 119.62(18) . . ?
C38 N1 C26 119.06(18) . . ?
O2 C7 C8 122.8(2) . . ?
O2 C7 C6 122.5(2) . . ?
C8 C7 C6 114.72(19) . . ?
O1 C9 C10 115.62(19) . . ?
O1 C9 C8 122.2(2) . . ?
C10 C9 C8 122.14(19) . . ?
C22 C23 H23 118.6 . . ?
C24 C23 H23 118.6 . . ?
C24 C23 C22 122.8(2) . . ?
C28 C27 H27 119.7 . . ?
C28 C27 C26 120.5(2) . . ?
C26 C27 H27 119.7 . . ?
C11 C12 H12 120.1 . . ?
C13 C12 H12 120.1 . . ?
C13 C12 C11 119.89(19) . . ?
C35 C36 H36 119.5 . . ?
C37 C36 H36 119.5 . . ?
C37 C36 C35 121.0(2) . . ?
C37 C32 N1 120.5(2) . . ?
C37 C32 C33 118.7(2) . . ?
C33 C32 N1 120.8(2) . . ?
C12 C11 N2 119.47(19) . . ?
C10 C11 N2 120.6(2) . . ?
C10 C11 C12 119.9(2) . . ?
C43 C38 N1 120.5(2) . . ?
C43 C38 C39 119.9(2) . . ?
C39 C38 N1 119.6(2) . . ?
C12 C13 H13 119.3 . . ?
C12 C13 C8 121.5(2) . . ?
C8 C13 H13 119.3 . . ?
N2 C21 C20 109.14(19) . . ?
C22 C21 N2 129.0(2) . . ?
C22 C21 C20 121.7(2) . . ?
O1 C1 C6 123.32(19) . . ?
O1 C1 C2 115.4(2) . . ?
C6 C1 C2 121.3(2) . . ?
C9 C10 C11 119.2(2) . . ?
C9 C10 H10 120.4 . . ?
C11 C10 H10 120.4 . . ?
C38 C43 H43 120.0 . . ?
C38 C43 C42 120.1(2) . . ?
C42 C43 H43 120.0 . . ?
C36 C35 H35 120.7 . . ?
C36 C35 C34 118.5(2) . . ?
C34 C35 H35 120.7 . . ?
C30 C29 C22 120.20(19) . . ?
C30 C29 C28 118.1(2) . . ?
C28 C29 C22 121.7(2) . . ?
C36 C37 C32 120.3(2) . . ?
C36 C37 H37 119.9 . . ?
C32 C37 H37 119.9 . . ?
C21 C20 C19 107.0(2) . . ?
C25 C20 C21 120.4(2) . . ?
C25 C20 C19 132.6(2) . . ?
C23 C22 C21 116.0(2) . . ?
C23 C22 C29 120.1(2) . . ?
C21 C22 C29 123.8(2) . . ?
C9 C8 C7 120.67(19) . . ?
C13 C8 C7 121.9(2) . . ?
C13 C8 C9 117.4(2) . . ?
C30 C31 H31 120.0 . . ?
C30 C31 C26 120.1(2) . . ?
C26 C31 H31 120.0 . . ?
C15 C14 N2 128.8(2) . . ?
C15 C14 C19 121.9(2) . . ?
C19 C14 N2 109.3(2) . . ?
C29 C30 H30 119.3 . . ?
C31 C30 C29 121.4(2) . . ?
C31 C30 H30 119.3 . . ?
C38 C39 H39 120.1 . . ?
C40 C39 C38 119.9(2) . . ?
C40 C39 H39 120.1 . . ?
C14 C15 H15 121.3 . . ?
C16 C15 C14 117.3(2) . . ?
C16 C15 H15 121.3 . . ?
C27 C28 C29 120.7(2) . . ?
C27 C28 H28 119.6 . . ?
C29 C28 H28 119.6 . . ?
C14 C19 C20 107.11(19) . . ?
C18 C19 C20 133.2(2) . . ?
C18 C19 C14 119.7(2) . . ?
C43 C42 H42 119.9 . . ?
C43 C42 C41 120.2(2) . . ?
C41 C42 H42 119.9 . . ?
C1 C6 C7 119.7(2) . . ?
C1 C6 C5 118.5(2) . . ?
C5 C6 C7 121.8(2) . . ?
C6 C5 H5 119.7 . . ?
C4 C5 C6 120.6(2) . . ?
C4 C5 H5 119.7 . . ?
C27 C26 N1 120.2(2) . . ?
C27 C26 C31 119.1(2) . . ?
C31 C26 N1 120.7(2) . . ?
C15 C16 H16 119.1 . . ?
C15 C16 C17 121.7(2) . . ?
C17 C16 H16 119.1 . . ?
C23 C24 H24 119.6 . . ?
C25 C24 C23 120.8(2) . . ?
C25 C24 H24 119.6 . . ?
C20 C25 H25 120.8 . . ?
C24 C25 C20 118.3(2) . . ?
C24 C25 H25 120.8 . . ?
C2 C3 H3 119.6 . . ?
C2 C3 C4 120.7(2) . . ?
C4 C3 H3 119.6 . . ?
C32 C33 H33 119.8 . . ?
C34 C33 C32 120.4(2) . . ?
C34 C33 H33 119.8 . . ?
C1 C2 H2 120.5 . . ?
C3 C2 C1 119.0(2) . . ?
C3 C2 H2 120.5 . . ?
C35 C34 H34 119.5 . . ?
C33 C34 C35 121.0(2) . . ?
C33 C34 H34 119.5 . . ?
C42 C41 H41 120.2 . . ?
C42 C41 C40 119.6(2) . . ?
C40 C41 H41 120.2 . . ?
C39 C40 C41 120.3(2) . . ?
C39 C40 H40 119.9 . . ?
C41 C40 H40 119.9 . . ?
C19 C18 H18 120.6 . . ?
C17 C18 C19 118.8(2) . . ?
C17 C18 H18 120.6 . . ?
C5 C4 C3 119.7(2) . . ?
C5 C4 H4 120.1 . . ?
C3 C4 H4 120.1 . . ?
C16 C17 H17 119.7 . . ?
C18 C17 C16 120.5(2) . . ?
C18 C17 H17 119.7 . . ?

loop_
_geom_bond_atom_site_label_1
_geom_bond_atom_site_label_2
_geom_bond_distance
_geom_bond_site_symmetry_2
_geom_bond_publ_flag
O1 C9 1.370(3) . ?
O1 C1 1.376(3) . ?
O2 C7 1.234(3) . ?
N2 C11 1.418(3) . ?
N2 C21 1.406(3) . ?
N2 C14 1.414(3) . ?
N1 C32 1.409(3) . ?
N1 C38 1.427(3) . ?
N1 C26 1.428(3) . ?
C7 C8 1.466(3) . ?
C7 C6 1.473(3) . ?
C9 C10 1.385(3) . ?
C9 C8 1.401(3) . ?
C23 H23 0.9500 . ?
C23 C22 1.395(3) . ?
C23 C24 1.392(4) . ?
C27 H27 0.9500 . ?
C27 C28 1.389(3) . ?
C27 C26 1.392(3) . ?
C12 H12 0.9500 . ?
C12 C11 1.406(3) . ?
C12 C13 1.375(3) . ?
C36 H36 0.9500 . ?
C36 C35 1.387(3) . ?
C36 C37 1.386(3) . ?
C32 C37 1.395(3) . ?
C32 C33 1.399(3) . ?
C11 C10 1.386(3) . ?
C38 C43 1.387(3) . ?
C38 C39 1.391(3) . ?
C13 H13 0.9500 . ?
C13 C8 1.399(3) . ?
C21 C20 1.411(3) . ?
C21 C22 1.404(3) . ?
C1 C6 1.391(3) . ?
C1 C2 1.393(3) . ?
C10 H10 0.9500 . ?
C43 H43 0.9500 . ?
C43 C42 1.388(3) . ?
C35 H35 0.9500 . ?
C35 C34 1.394(3) . ?
C29 C22 1.490(3) . ?
C29 C30 1.397(3) . ?
C29 C28 1.398(3) . ?
C37 H37 0.9500 . ?
C20 C19 1.446(3) . ?
C20 C25 1.396(3) . ?
C31 H31 0.9500 . ?
C31 C30 1.382(3) . ?
C31 C26 1.396(3) . ?
C14 C15 1.394(3) . ?
C14 C19 1.400(4) . ?
C30 H30 0.9500 . ?
C39 H39 0.9500 . ?
C39 C40 1.390(3) . ?
C15 H15 0.9500 . ?
C15 C16 1.386(3) . ?
C28 H28 0.9500 . ?
C19 C18 1.396(3) . ?
C42 H42 0.9500 . ?
C42 C41 1.390(4) . ?
C6 C5 1.406(3) . ?
C5 H5 0.9500 . ?
C5 C4 1.376(3) . ?
C16 H16 0.9500 . ?
C16 C17 1.395(4) . ?
C24 H24 0.9500 . ?
C24 C25 1.383(3) . ?
C25 H25 0.9500 . ?
C3 H3 0.9500 . ?
C3 C2 1.380(3) . ?
C3 C4 1.400(4) . ?
C33 H33 0.9500 . ?
C33 C34 1.377(4) . ?
C2 H2 0.9500 . ?
C34 H34 0.9500 . ?
C41 H41 0.9500 . ?
C41 C40 1.390(4) . ?
C40 H40 0.9500 . ?
C18 H18 0.9500 . ?
C18 C17 1.388(4) . ?
C4 H4 0.9500 . ?
C17 H17 0.9500 . ?
